data_7701614
loop_
_publ_author_name
'Zhao, Ming-Yu'
'Zhu, Jian-Nan'
'Li, Peng'
'Li, Wei'
'Cai, Ting'
'Cheng, Fang-Fang'
'Xiong, Wei-Wei'

_publ_section_title
;
 Structural variation of transition metal-organic frameworks using deep
 eutectic solvents with different hydrogen bond donors.
;
_journal_issue 27
_journal_name_full 'Dalton transactions (Cambridge, England : 2003)'
_journal_page_first 10199
_journal_page_last 10209
_journal_paper_doi 10.1039/c9dt01050e
_journal_volume 48
_journal_year 2019
_chemical_formula_moiety '(C5 H N2 O4 Mn), K0.63, N0.37 H1.48'
_chemical_formula_sum 'C5 H K0.63 Mn N2.37 O4'
_chemical_formula_weight 237.91
_space_group_crystal_system tetragonal
_space_group_IT_number 135
_space_group_name_Hall '-P 4c 2ab'
_space_group_name_H-M_alt 'P 42/m b c'
_atom_sites_solution_hydrogens difmap
_audit_creation_method SHELXL-2016/6
_audit_update_record
;
2019-05-22 deposited with the CCDC.	2019-06-03 downloaded from the CCDC.
;
_cell_angle_alpha 90
_cell_angle_beta 90
_cell_angle_gamma 90
_cell_formula_units_Z 8
_cell_length_a 8.2634(2)
_cell_length_b 8.2634(2)
_cell_length_c 20.2666(11)
_cell_measurement_reflns_used 1203
_cell_measurement_temperature 293(2)
_cell_measurement_theta_max 28.6520
_cell_measurement_theta_min 4.0070
_cell_volume 1383.88(9)
_computing_cell_refinement 'CrysAlisPro 1.171.38.41 (Rigaku OD, 2015)'
_computing_data_collection 'CrysAlisPro 1.171.38.41 (Rigaku OD, 2015)'
_computing_data_reduction 'CrysAlisPro 1.171.38.41 (Rigaku OD, 2015)'
_computing_molecular_graphics 'DIAMOND. Version 3.0. Crystal Impact'
_computing_publication_material 'Windows Word 2010'
_computing_structure_refinement 'SHELXL-2016/6 (Sheldrick, 2016)'
_computing_structure_solution 'SHELXL-2016/6 (Sheldrick, 2016)'
_diffrn_ambient_temperature 293(2)
_diffrn_measured_fraction_theta_full 0.998
_diffrn_measured_fraction_theta_max 0.936
_diffrn_measurement_device_type 'Xcalibur, Eos, Gemini'
_diffrn_measurement_method '\w scans'
_diffrn_radiation_type MoK\a
_diffrn_radiation_wavelength 0.71073
_diffrn_reflns_av_R_equivalents 0.0411
_diffrn_reflns_av_unetI/netI 0.0355
_diffrn_reflns_Laue_measured_fraction_full 0.998
_diffrn_reflns_Laue_measured_fraction_max 0.936
_diffrn_reflns_limit_h_max 11
_diffrn_reflns_limit_h_min -8
_diffrn_reflns_limit_k_max 9
_diffrn_reflns_limit_k_min -11
_diffrn_reflns_limit_l_max 25
_diffrn_reflns_limit_l_min -26
_diffrn_reflns_number 4777
_diffrn_reflns_point_group_measured_fraction_full 0.998
_diffrn_reflns_point_group_measured_fraction_max 0.936
_diffrn_reflns_theta_full 25.242
_diffrn_reflns_theta_max 29.231
_diffrn_reflns_theta_min 3.487
_exptl_absorpt_coefficient_mu 2.265
_exptl_absorpt_correction_T_max 1.00000
_exptl_absorpt_correction_T_min 0.76995
_exptl_absorpt_correction_type multi-scan
_exptl_absorpt_process_details 'SCALE3 ABSPACK'
_exptl_crystal_colour colorless
_exptl_crystal_density_diffrn 2.283
_exptl_crystal_description flake
_exptl_crystal_F_000 933
_exptl_crystal_size_max 0.15
_exptl_crystal_size_mid 0.13
_exptl_crystal_size_min 0.07
_refine_diff_density_max 0.377
_refine_diff_density_min -0.361
_refine_diff_density_rms 0.084
_refine_ls_extinction_method none
_refine_ls_goodness_of_fit_ref 1.062
_refine_ls_hydrogen_treatment refall
_refine_ls_matrix_type full
_refine_ls_number_parameters 66
_refine_ls_number_reflns 906
_refine_ls_number_restraints 0
_refine_ls_restrained_S_all 1.062
_refine_ls_R_factor_all 0.0586
_refine_ls_R_factor_gt 0.0372
_refine_ls_shift/su_max 0.000
_refine_ls_shift/su_mean 0.000
_refine_ls_structure_factor_coef Fsqd
_refine_ls_weighting_details 'w=1/[\s^2^(Fo^2^)+(0.0286P)^2^+1.5361P] where P=(Fo^2^+2Fc^2^)/3'
_refine_ls_weighting_scheme calc
_refine_ls_wR_factor_gt 0.0734
_refine_ls_wR_factor_ref 0.0829
_reflns_Friedel_coverage 0.000
_reflns_number_gt 682
_reflns_number_total 906
_reflns_threshold_expression 'I > 2\s(I)'
_cod_data_source_file c9dt01050e2.cif
_cod_data_source_block compound-4
_cod_original_cell_volume 1383.88(10)
_cod_database_code 7701614
_shelx_shelxl_version_number 2016/6
_shelx_space_group_comment
;
The symmetry employed for this shelxl refinement is uniquely defined
by the following loop, which should always be used as a source of
symmetry information in preference to the above space-group names.
They are only intended as comments.
;

loop_
_space_group_symop_operation_xyz
'x, y, z'
'-x, -y, z'
'-y, x, z+1/2'
'y, -x, z+1/2'
'-x+1/2, y+1/2, -z'
'x+1/2, -y+1/2, -z'
'y+1/2, x+1/2, -z+1/2'
'-y+1/2, -x+1/2, -z+1/2'
'-x, -y, -z'
'x, y, -z'
'y, -x, -z-1/2'
'-y, x, -z-1/2'
'x-1/2, -y-1/2, z'
'-x-1/2, y-1/2, z'
'-y-1/2, -x-1/2, z-1/2'
'y-1/2, x-1/2, z-1/2'

loop_
_atom_site_label
_atom_site_type_symbol
_atom_site_fract_x
_atom_site_fract_y
_atom_site_fract_z
_atom_site_U_iso_or_equiv
_atom_site_adp_type
_atom_site_occupancy
_atom_site_site_symmetry_order
_atom_site_calc_flag
_atom_site_refinement_flags_posn
_atom_site_refinement_flags_adp
_atom_site_refinement_flags_occupancy
_atom_site_disorder_assembly
_atom_site_disorder_group
Mn1 Mn 0.000000 0.000000 0.11033(3) 0.01548(19) Uani 1 2 d S T P A .
O1 O 0.2457(2) 0.0630(2) 0.14629(10) 0.0220(5) Uani 1 1 d . . . . .
O2 O 0.0772(2) -0.2373(2) 0.16336(9) 0.0195(4) Uani 1 1 d . . . . .
N1 N 0.0457(2) -0.1814(2) 0.03314(10) 0.0149(5) Uani 1 1 d . . . . .
C1 C 0.3742(3) 0.1850(3) 0.05382(14) 0.0143(6) Uani 1 1 d . . . . .
C2 C 0.3235(5) 0.0950(5) 0.000000 0.0167(8) Uani 1 2 d S T P . .
C3 C 0.3457(3) 0.1668(3) 0.12541(13) 0.0156(6) Uani 1 1 d . . . . .
K1 K 0.33078(11) -0.16922(11) 0.250000 0.0240(5) Uani 0.633(6) 2 d S T P A 1
N2 N 0.33078(11) -0.16922(11) 0.250000 0.0240(5) Uani 0.367(6) 2 d S T P A 2
H2 H 0.261(5) -0.001(5) 0.000000 0.016(10) Uiso 1 2 d S . P . .

loop_
_atom_site_aniso_label
_atom_site_aniso_U_11
_atom_site_aniso_U_22
_atom_site_aniso_U_33
_atom_site_aniso_U_23
_atom_site_aniso_U_13
_atom_site_aniso_U_12
Mn1 0.0186(3) 0.0141(3) 0.0137(3) 0.000 0.000 0.0011(3)
O1 0.0226(10) 0.0251(11) 0.0185(10) 0.0058(9) 0.0000(9) -0.0064(9)
O2 0.0216(10) 0.0202(10) 0.0166(10) 0.0011(9) 0.0017(9) 0.0016(8)
N1 0.0183(11) 0.0147(11) 0.0115(11) -0.0006(9) -0.0003(9) 0.0018(9)
C1 0.0138(12) 0.0125(12) 0.0167(14) 0.0017(11) 0.0012(10) 0.0026(11)
C2 0.0165(18) 0.0179(19) 0.016(2) 0.000 0.000 -0.0031(16)
C3 0.0139(13) 0.0161(13) 0.0167(14) 0.0027(11) -0.0020(11) 0.0029(11)
K1 0.0265(6) 0.0265(6) 0.0191(7) 0.0003(4) -0.0003(4) 0.0013(5)
N2 0.0265(6) 0.0265(6) 0.0191(7) 0.0003(4) -0.0003(4) 0.0013(5)

loop_
_atom_type_symbol
_atom_type_description
_atom_type_scat_dispersion_real
_atom_type_scat_dispersion_imag
_atom_type_scat_source
C C 0.0033 0.0016 'International Tables Vol C Tables 4.2.6.8 and 6.1.1.4'
H H 0.0000 0.0000 'International Tables Vol C Tables 4.2.6.8 and 6.1.1.4'
N N 0.0061 0.0033 'International Tables Vol C Tables 4.2.6.8 and 6.1.1.4'
O O 0.0106 0.0060 'International Tables Vol C Tables 4.2.6.8 and 6.1.1.4'
K K 0.2009 0.2494 'International Tables Vol C Tables 4.2.6.8 and 6.1.1.4'
Mn Mn 0.3368 0.7283 'International Tables Vol C Tables 4.2.6.8 and 6.1.1.4'

loop_
_geom_angle_atom_site_label_1
_geom_angle_atom_site_label_2
_geom_angle_atom_site_label_3
_geom_angle
_geom_angle_site_symmetry_1
_geom_angle_site_symmetry_3
N1 Mn1 N1 89.30(11) . 2
N1 Mn1 O1 103.66(8) . .
N1 Mn1 O1 103.36(7) 2 .
N1 Mn1 O1 103.36(7) . 2
N1 Mn1 O1 103.66(8) 2 2
O1 Mn1 O1 141.66(10) . 2
N1 Mn1 O2 161.92(7) . 2
N1 Mn1 O2 72.96(7) 2 2
O1 Mn1 O2 84.34(7) . 2
O1 Mn1 O2 78.17(7) 2 2
N1 Mn1 O2 72.96(7) . .
N1 Mn1 O2 161.92(7) 2 .
O1 Mn1 O2 78.17(7) . .
O1 Mn1 O2 84.34(7) 2 .
O2 Mn1 O2 124.94(10) 2 .
C3 O1 Mn1 130.35(17) . .
C3 O1 K1 121.83(16) . .
Mn1 O1 K1 107.54(7) . .
C3 O1 K1 82.91(15) . 12_556
Mn1 O1 K1 101.68(7) . 12_556
K1 O1 K1 91.71(5) . 12_556
C3 O2 Mn1 112.50(16) 14_655 .
C3 O2 K1 97.44(15) 14_655 .
Mn1 O2 K1 109.07(7) . .
C3 O2 K1 124.78(16) 14_655 11_556
Mn1 O2 K1 108.87(7) . 11_556
K1 O2 K1 101.96(6) . 11_556
N1 N1 C1 108.03(15) 10 14_655
N1 N1 Mn1 135.35(6) 10 .
C1 N1 Mn1 114.81(17) 14_655 .
N1 C1 C2 110.0(2) 14_665 .
N1 C1 C3 117.7(2) 14_665 .
C2 C1 C3 132.1(2) . .
C1 C2 C1 103.9(3) 10 .
O1 C3 O2 123.1(2) . 14_665
O1 C3 C1 120.1(2) . .
O2 C3 C1 116.7(2) 14_665 .
O1 C3 K1 74.13(15) . 12_556
O2 C3 K1 59.40(13) 14_665 12_556
C1 C3 K1 143.16(17) . 12_556
O2 K1 O2 95.35(9) . 7_545
O2 K1 O2 109.52(7) . 12_556
O2 K1 O2 95.51(6) 7_545 12_556
O2 K1 O2 95.51(6) . 13_655
O2 K1 O2 109.52(7) 7_545 13_655
O2 K1 O2 142.76(9) 12_556 13_655
O2 K1 O1 60.05(6) . .
O2 K1 O1 153.40(7) 7_545 .
O2 K1 O1 84.69(6) 12_556 .
O2 K1 O1 84.56(6) 13_655 .
O2 K1 O1 153.40(7) . 7_545
O2 K1 O1 60.05(6) 7_545 7_545
O2 K1 O1 84.56(6) 12_556 7_545
O2 K1 O1 84.69(6) 13_655 7_545
O1 K1 O1 145.90(9) . 7_545
O2 K1 O1 43.99(5) . 14_655
O2 K1 O1 81.39(6) 7_545 14_655
O2 K1 O1 152.13(6) 12_556 14_655
O2 K1 O1 61.85(5) 13_655 14_655
O1 K1 O1 86.13(5) . 14_655
O1 K1 O1 116.49(7) 7_545 14_655
O2 K1 O1 81.39(6) . 11_556
O2 K1 O1 43.99(5) 7_545 11_556
O2 K1 O1 61.85(5) 12_556 11_556
O2 K1 O1 152.13(6) 13_655 11_556
O1 K1 O1 116.49(7) . 11_556
O1 K1 O1 86.13(5) 7_545 11_556
O1 K1 O1 99.60(8) 14_655 11_556
O2 K1 C3 23.16(6) . 14_655
O2 K1 C3 94.94(7) 7_545 14_655
O2 K1 C3 132.40(7) 12_556 14_655
O2 K1 C3 73.79(6) 13_655 14_655
O1 K1 C3 66.68(6) . 14_655
O1 K1 C3 139.36(7) 7_545 14_655
O1 K1 C3 22.96(6) 14_655 14_655
O1 K1 C3 97.01(7) 11_556 14_655
O2 K1 C3 94.94(7) . 11_556
O2 K1 C3 23.16(6) 7_545 11_556
O2 K1 C3 73.79(6) 12_556 11_556
O2 K1 C3 132.40(7) 13_655 11_556
O1 K1 C3 139.36(7) . 11_556
O1 K1 C3 66.68(6) 7_545 11_556
O1 K1 C3 97.01(7) 14_655 11_556
O1 K1 C3 22.96(6) 11_556 11_556
C3 K1 C3 103.55(10) 14_655 11_556
O2 K1 K1 132.33(4) . 2_655
O2 K1 K1 132.33(4) 7_545 2_655
O2 K1 K1 71.38(5) 12_556 2_655
O2 K1 K1 71.38(5) 13_655 2_655
O1 K1 K1 72.95(4) . 2_655
O1 K1 K1 72.95(4) 7_545 2_655
O1 K1 K1 130.20(4) 14_655 2_655
O1 K1 K1 130.20(4) 11_556 2_655
C3 K1 K1 128.23(5) 14_655 2_655
C3 K1 K1 128.23(5) 11_556 2_655
O2 K1 K1 65.00(5) . 12_546
O2 K1 K1 39.07(4) 7_545 12_546
O2 K1 K1 127.42(5) 12_556 12_546
O2 K1 K1 87.76(4) 13_655 12_546
O1 K1 K1 123.30(5) . 12_546
O1 K1 K1 88.46(4) 7_545 12_546
O1 K1 K1 42.44(4) 14_655 12_546
O1 K1 K1 65.72(5) 11_556 12_546
C3 K1 K1 57.28(5) 14_655 12_546
C3 K1 K1 55.86(5) 11_556 12_546
K1 K1 K1 152.91(2) 2_655 12_546

loop_
_geom_bond_atom_site_label_1
_geom_bond_atom_site_label_2
_geom_bond_distance
_geom_bond_site_symmetry_2
Mn1 N1 2.199(2) .
Mn1 N1 2.199(2) 2
Mn1 O1 2.219(2) .
Mn1 O1 2.219(2) 2
Mn1 O2 2.3251(19) 2
Mn1 O2 2.3251(19) .
O1 C3 1.264(3) .
O1 K1 2.9314(19) .
O1 K1 3.117(2) 12_556
O2 C3 1.275(3) 14_655
O2 K1 2.791(2) .
O2 K1 2.7974(19) 11_556
N1 N1 1.343(4) 10
N1 C1 1.354(3) 14_655
C1 C2 1.385(4) .
C1 C3 1.477(4) .
C3 K1 3.216(3) 12_556
K1 K1 3.955(3) 2_655
K1 K1 4.3420(6) 12_546
